data_4324239
loop_
_publ_author_name
'Lani A. Seaman'
'Skye Fortier'
'Guang Wu'
'Trevor W. Hayton'

_publ_contact_author_email hayton@chem.ucsb.edu
_publ_contact_author_name 'Trevor W. Hayton'
_publ_section_title
;
 Comparison of the Redox Chemistry of Primary and Secondary Amides of
 U(IV): Isolation of a U(VI) Bis(imido) Complex or a Homoleptic U(VI)
 Amido Complex
;
_journal_name_full 'Inorganic Chemistry'
_journal_page_first 636
_journal_page_last 646
_journal_paper_doi 10.1021/ic101847b
_journal_volume 50
_journal_year 2011
_chemical_formula_sum 'C42 H90 Li N6 O6 U'
_chemical_formula_weight 1020.17
_chemical_name_systematic
; 
 ? 
;
_space_group_IT_number 14
_symmetry_cell_setting monoclinic
_symmetry_space_group_name_Hall '-P 2yn'
_symmetry_space_group_name_H-M 'P 1 21/n 1'
_atom_sites_solution_hydrogens geom
_atom_sites_solution_primary direct
_atom_sites_solution_secondary difmap
_audit_creation_method SHELXL-97
_cell_angle_alpha 90.00
_cell_angle_beta 92.4920(10)
_cell_angle_gamma 90.00
_cell_formula_units_Z 4
_cell_length_a 15.1725(14)
_cell_length_b 18.7754(17)
_cell_length_c 17.1225(15)
_cell_measurement_temperature 150(2)
_cell_volume 4873.1(8)
_computing_structure_refinement 'SHELXL-97 (Sheldrick, 1997)'
_computing_structure_solution 'SHELXS-97 (Sheldrick, 1990)'
_diffrn_ambient_temperature 150(2)
_diffrn_measured_fraction_theta_full 0.979
_diffrn_measured_fraction_theta_max 0.979
_diffrn_measurement_device_type 'CCD area detector'
_diffrn_measurement_method 'omega scan'
_diffrn_radiation_monochromator graphite
_diffrn_radiation_source 'fine-focus sealed tube'
_diffrn_radiation_type MoK\a
_diffrn_radiation_wavelength 0.71073
_diffrn_reflns_av_R_equivalents 0.0648
_diffrn_reflns_av_sigmaI/netI 0.0605
_diffrn_reflns_limit_h_max 18
_diffrn_reflns_limit_h_min -18
_diffrn_reflns_limit_k_max 23
_diffrn_reflns_limit_k_min -21
_diffrn_reflns_limit_l_max 21
_diffrn_reflns_limit_l_min -21
_diffrn_reflns_number 40711
_diffrn_reflns_theta_full 26.73
_diffrn_reflns_theta_max 26.73
_diffrn_reflns_theta_min 1.73
_exptl_absorpt_coefficient_mu 3.378
_exptl_absorpt_correction_T_max 0.284
_exptl_absorpt_correction_T_min 0.217
_exptl_absorpt_correction_type empirical
_exptl_absorpt_process_details 'Psi Scan'
_exptl_crystal_colour dark_red
_exptl_crystal_density_diffrn 1.391
_exptl_crystal_description block
_exptl_crystal_F_000 2108
_exptl_crystal_size_max 0.7
_exptl_crystal_size_mid 0.7
_exptl_crystal_size_min 0.3
_refine_diff_density_max 3.407
_refine_diff_density_min -1.776
_refine_diff_density_rms 0.166
_refine_ls_extinction_method none
_refine_ls_goodness_of_fit_ref 1.055
_refine_ls_hydrogen_treatment constr
_refine_ls_matrix_type full
_refine_ls_number_parameters 502
_refine_ls_number_reflns 10142
_refine_ls_number_restraints 23
_refine_ls_restrained_S_all 1.135
_refine_ls_R_factor_all 0.0678
_refine_ls_R_factor_gt 0.0444
_refine_ls_shift/su_max 0.100
_refine_ls_shift/su_mean 0.003
_refine_ls_structure_factor_coef Fsqd
_refine_ls_weighting_details 'calc w=1/[\s^2^(Fo^2^)+(0.0745P)^2^+8.7854P] where P=(Fo^2^+2Fc^2^)/3'
_refine_ls_weighting_scheme calc
_refine_ls_wR_factor_gt 0.1254
_refine_ls_wR_factor_ref 0.1358
_reflns_number_gt 7360
_reflns_number_total 10142
_reflns_threshold_expression >2sigma(I)
_cod_data_source_file ic101847b_si_002_5.cif
_cod_data_source_block Complex_5
_cod_database_code 4324239

loop_
_symmetry_equiv_pos_as_xyz
'x, y, z'
'-x+1/2, y+1/2, -z+1/2'
'-x, -y, -z'
'x-1/2, -y-1/2, z-1/2'

loop_
_atom_site_label
_atom_site_type_symbol
_atom_site_fract_x
_atom_site_fract_y
_atom_site_fract_z
_atom_site_U_iso_or_equiv
_atom_site_adp_type
_atom_site_occupancy
_atom_site_symmetry_multiplicity
_atom_site_calc_flag
_atom_site_refinement_flags
U1 U 0.738557(15) 0.149116(13) 0.561309(13) 0.02002(10) Uani 1 1 d .
C1 C 0.5608(5) 0.1370(4) 0.4387(4) 0.0312(17) Uani 1 1 d .
H1A H 0.5044 0.1466 0.4611 0.037 Uiso 1 1 calc R
H1B H 0.5766 0.0880 0.4506 0.037 Uiso 1 1 calc R
C2 C 0.5514(5) 0.1462(4) 0.3493(4) 0.0348(18) Uani 1 1 d .
H2A H 0.6067 0.1338 0.3263 0.042 Uiso 1 1 calc R
H2B H 0.5062 0.1142 0.3283 0.042 Uiso 1 1 calc R
C3 C 0.5275(5) 0.2212(4) 0.3283(5) 0.0382(19) Uani 1 1 d .
H3A H 0.4685 0.2316 0.3447 0.046 Uiso 1 1 calc R
H3B H 0.5281 0.2272 0.2720 0.046 Uiso 1 1 calc R
C24 C 0.8566(5) 0.3510(4) 0.6666(5) 0.0358(18) Uani 1 1 d .
H24A H 0.8881 0.3156 0.6983 0.043 Uiso 1 1 calc R
H24B H 0.8982 0.3879 0.6535 0.043 Uiso 1 1 calc R
C4 C 0.5936(6) 0.2724(4) 0.3684(5) 0.044(2) Uani 1 1 d .
H4A H 0.5730 0.3210 0.3609 0.052 Uiso 1 1 calc R
H4B H 0.6501 0.2680 0.3445 0.052 Uiso 1 1 calc R
C5 C 0.6050(6) 0.2568(4) 0.4560(5) 0.040(2) Uani 1 1 d .
H5A H 0.6509 0.2876 0.4782 0.048 Uiso 1 1 calc R
H5B H 0.5505 0.2687 0.4806 0.048 Uiso 1 1 calc R
C6 C 0.5438(5) 0.1247(5) 0.6433(5) 0.0400(19) Uani 1 1 d .
H6A H 0.5288 0.1196 0.5879 0.048 Uiso 1 1 calc R
H6B H 0.5180 0.1689 0.6606 0.048 Uiso 1 1 calc R
C7 C 0.5030(6) 0.0630(5) 0.6869(5) 0.050(2) Uani 1 1 d .
H7A H 0.5222 0.0182 0.6651 0.060 Uiso 1 1 calc R
H7B H 0.4393 0.0654 0.6805 0.060 Uiso 1 1 calc R
C8 C 0.5303(6) 0.0659(5) 0.7742(5) 0.045(2) Uani 1 1 d .
H8A H 0.5014 0.1058 0.7985 0.054 Uiso 1 1 calc R
H8B H 0.5121 0.0225 0.7996 0.054 Uiso 1 1 calc R
C21 C 0.6791(4) 0.2979(4) 0.6451(4) 0.0295(16) Uani 1 1 d .
H21A H 0.6330 0.2633 0.6531 0.035 Uiso 1 1 calc R
H21B H 0.6540 0.3359 0.6128 0.035 Uiso 1 1 calc R
C9 C 0.6303(5) 0.0744(5) 0.7843(5) 0.043(2) Uani 1 1 d .
H9A H 0.6588 0.0311 0.7675 0.051 Uiso 1 1 calc R
H9B H 0.6465 0.0819 0.8391 0.051 Uiso 1 1 calc R
C10 C 0.6621(5) 0.1375(4) 0.7363(4) 0.0310(17) Uani 1 1 d .
H10A H 0.6360 0.1810 0.7553 0.037 Uiso 1 1 calc R
H10B H 0.7257 0.1416 0.7436 0.037 Uiso 1 1 calc R
C11 C 0.6675(5) -0.0210(4) 0.5495(5) 0.0330(17) Uani 1 1 d .
H11A H 0.6121 -0.0280 0.5201 0.040 Uiso 1 1 calc R
H11B H 0.6538 -0.0086 0.6026 0.040 Uiso 1 1 calc R
C12 C 0.7192(6) -0.0910(4) 0.5507(5) 0.0397(19) Uani 1 1 d .
H12A H 0.7713 -0.0863 0.5852 0.048 Uiso 1 1 calc R
H12B H 0.6829 -0.1288 0.5707 0.048 Uiso 1 1 calc R
C13 C 0.7464(6) -0.1100(4) 0.4696(5) 0.044(2) Uani 1 1 d .
H13A H 0.6946 -0.1222 0.4371 0.053 Uiso 1 1 calc R
H13B H 0.7851 -0.1511 0.4722 0.053 Uiso 1 1 calc R
C25 C 0.8190(5) 0.3159(4) 0.5910(4) 0.0310(16) Uani 1 1 d .
H25A H 0.7953 0.3527 0.5564 0.037 Uiso 1 1 calc R
H25B H 0.8667 0.2926 0.5650 0.037 Uiso 1 1 calc R
C14 C 0.7941(5) -0.0473(4) 0.4336(5) 0.0388(18) Uani 1 1 d .
H14A H 0.8067 -0.0581 0.3798 0.047 Uiso 1 1 calc R
H14B H 0.8496 -0.0387 0.4623 0.047 Uiso 1 1 calc R
C15 C 0.7357(5) 0.0195(4) 0.4363(4) 0.0304(16) Uani 1 1 d .
H15A H 0.7661 0.0590 0.4130 0.037 Uiso 1 1 calc R
H15B H 0.6815 0.0111 0.4055 0.037 Uiso 1 1 calc R
C16 C 0.8331(5) 0.2193(5) 0.4100(5) 0.043(2) Uani 1 1 d .
H16A H 0.7843 0.2509 0.4200 0.052 Uiso 1 1 calc R
H16B H 0.8173 0.1920 0.3633 0.052 Uiso 1 1 calc R
C17 C 0.9162(6) 0.2649(5) 0.3945(6) 0.053(2) Uani 1 1 d .
H17A H 0.9059 0.2922 0.3469 0.064 Uiso 1 1 calc R
H17B H 0.9266 0.2982 0.4373 0.064 Uiso 1 1 calc R
C18 C 0.9976(6) 0.2178(5) 0.3867(5) 0.052(2) Uani 1 1 d .
H18A H 0.9919 0.1905 0.3386 0.063 Uiso 1 1 calc R
H18B H 1.0499 0.2474 0.3845 0.063 Uiso 1 1 calc R
C23 C 0.7829(5) 0.3837(4) 0.7138(5) 0.0365(18) Uani 1 1 d .
H23A H 0.8067 0.3991 0.7645 0.044 Uiso 1 1 calc R
H23B H 0.7584 0.4249 0.6865 0.044 Uiso 1 1 calc R
C19 C 1.0069(5) 0.1680(5) 0.4553(5) 0.043(2) Uani 1 1 d .
H19A H 1.0208 0.1950 0.5025 0.052 Uiso 1 1 calc R
H19B H 1.0549 0.1350 0.4475 0.052 Uiso 1 1 calc R
C20 C 0.9204(5) 0.1260(4) 0.4647(5) 0.0329(17) Uani 1 1 d .
H20A H 0.9092 0.0966 0.4188 0.039 Uiso 1 1 calc R
H20B H 0.9277 0.0946 0.5095 0.039 Uiso 1 1 calc R
C30 C 0.9190(5) 0.1536(4) 0.6785(4) 0.0289(16) Uani 1 1 d .
H30A H 0.9076 0.1662 0.7321 0.035 Uiso 1 1 calc R
H30B H 0.9212 0.1973 0.6486 0.035 Uiso 1 1 calc R
C22 C 0.7109(6) 0.3286(4) 0.7243(5) 0.0373(18) Uani 1 1 d .
H22A H 0.6618 0.3505 0.7496 0.045 Uiso 1 1 calc R
H22B H 0.7336 0.2905 0.7577 0.045 Uiso 1 1 calc R
C29 C 1.0078(5) 0.1172(4) 0.6770(5) 0.0335(17) Uani 1 1 d .
H29A H 1.0522 0.1471 0.7030 0.040 Uiso 1 1 calc R
H29B H 1.0239 0.1110 0.6232 0.040 Uiso 1 1 calc R
C28 C 1.0067(5) 0.0452(4) 0.7170(5) 0.0401(19) Uani 1 1 d .
H28A H 1.0005 0.0516 0.7727 0.048 Uiso 1 1 calc R
H28B H 1.0619 0.0206 0.7094 0.048 Uiso 1 1 calc R
C27 C 0.9298(5) 0.0007(4) 0.6830(5) 0.0367(19) Uani 1 1 d .
H27A H 0.9396 -0.0108 0.6288 0.044 Uiso 1 1 calc R
H27B H 0.9255 -0.0434 0.7119 0.044 Uiso 1 1 calc R
C26 C 0.8444(5) 0.0433(4) 0.6883(4) 0.0309(16) Uani 1 1 d .
H26A H 0.7957 0.0149 0.6671 0.037 Uiso 1 1 calc R
H26B H 0.8340 0.0524 0.7429 0.037 Uiso 1 1 calc R
C31 C 0.6200(16) 0.0080(15) -0.0126(16) 0.086(2) Uani 0.50 1 d P
C32 C 0.5689(9) 0.1117(9) 0.0618(10) 0.036(4) Uani 0.50 1 d P
C33 C 0.6025(6) 0.1790(6) 0.1008(7) 0.067(3) Uani 1 1 d .
C34 C 0.7222(8) 0.2216(7) 0.1813(6) 0.072(3) Uani 1 1 d .
C35 C 0.8312(18) 0.2143(13) 0.1639(13) 0.082(7) Uani 0.50 1 d P
C36 C 0.9426(9) 0.1303(6) 0.1711(10) 0.101(5) Uani 1 1 d U
C37 C 0.9135(11) 0.2078(9) 0.0814(9) 0.111(5) Uani 1 1 d .
C38 C 0.8735(10) 0.2119(9) -0.0066(9) 0.113(5) Uani 1 1 d .
C39 C 0.7501(7) 0.2060(6) -0.0737(6) 0.062(2) Uani 1 1 d .
C40 C 0.8604(7) 0.1190(7) -0.0825(6) 0.0690(16) Uani 1 1 d .
C41 C 0.8690(7) 0.0318(6) -0.0662(6) 0.0690(16) Uani 1 1 d .
C42 C 0.8710(7) -0.0406(7) 0.0489(6) 0.0690(16) Uani 1 1 d D
C43 C 0.7986(7) -0.0516(6) 0.1199(6) 0.078(3) Uani 1 1 d D
C44 C 0.7123(9) 0.0015(8) 0.2055(9) 0.0320(15) Uani 0.50 1 d P
Li1 Li 0.7714(9) 0.0991(7) 0.0695(7) 0.038(3) Uani 1 1 d .
N1 N 0.6274(4) 0.1842(3) 0.4748(3) 0.0264(13) Uani 1 1 d .
N2 N 0.6392(4) 0.1295(3) 0.6540(3) 0.0267(13) Uani 1 1 d .
N3 N 0.7143(4) 0.0383(3) 0.5153(3) 0.0272(13) Uani 1 1 d .
N4 N 0.8457(4) 0.1710(3) 0.4751(4) 0.0304(14) Uani 1 1 d .
N5 N 0.7502(4) 0.2640(3) 0.6043(3) 0.0259(13) Uani 1 1 d .
N6 N 0.8462(4) 0.1101(3) 0.6471(3) 0.0238(12) Uani 1 1 d .
O1 O 0.6383(5) 0.0786(5) 0.0191(5) 0.086(2) Uani 1 1 d .
O2A O 0.6932(14) 0.1780(12) 0.1118(10) 0.045(3) Uani 0.50 1 d P
O3A O 0.8187(11) 0.0150(9) 0.0031(9) 0.0690(16) Uani 0.50 1 d P
O4A O 0.7703(6) 0.0180(5) 0.1549(6) 0.0320(15) Uani 0.50 1 d P
O5A O 0.7849(6) 0.1890(6) -0.0079(6) 0.029(2) Uani 0.50 1 d P
O6A O 0.887(3) 0.136(2) 0.115(3) 0.101(5) Uani 0.50 1 d PU
O2B O 0.6801(14) 0.1646(12) 0.1432(10) 0.045(3) Uani 0.50 1 d P
O3B O 0.8674(12) 0.0274(8) 0.0124(11) 0.078(3) Uani 0.50 1 d P
O4B O 0.7155(6) 0.0150(5) 0.1146(6) 0.0320(15) Uani 0.50 1 d P
O5B O 0.7861(11) 0.1451(8) -0.0386(10) 0.062(2) Uani 0.50 1 d P
O6B O 0.873(3) 0.143(2) 0.132(3) 0.101(5) Uani 0.50 1 d PU

loop_
_atom_site_aniso_label
_atom_site_aniso_U_11
_atom_site_aniso_U_22
_atom_site_aniso_U_33
_atom_site_aniso_U_23
_atom_site_aniso_U_13
_atom_site_aniso_U_12
U1 0.02013(14) 0.01915(15) 0.02073(14) -0.00050(11) 0.00009(9) -0.00198(10)
C1 0.026(4) 0.033(4) 0.034(4) 0.006(3) -0.007(3) -0.003(3)
C2 0.038(4) 0.031(4) 0.034(4) -0.004(3) -0.010(3) -0.003(3)
C3 0.042(4) 0.042(5) 0.030(4) 0.002(4) -0.012(3) 0.002(4)
C24 0.033(4) 0.028(4) 0.045(5) -0.002(4) -0.006(3) -0.004(3)
C4 0.061(5) 0.026(4) 0.042(5) 0.006(4) -0.021(4) -0.004(4)
C5 0.045(5) 0.030(4) 0.043(5) -0.002(4) -0.018(4) 0.001(4)
C6 0.034(4) 0.051(5) 0.035(4) 0.006(4) 0.001(3) -0.010(4)
C7 0.040(5) 0.057(6) 0.054(5) -0.008(5) 0.018(4) -0.022(4)
C8 0.052(5) 0.038(5) 0.047(5) 0.008(4) 0.025(4) 0.003(4)
C21 0.023(3) 0.023(4) 0.043(4) -0.002(3) 0.000(3) 0.002(3)
C9 0.044(5) 0.047(5) 0.039(5) 0.012(4) 0.011(4) 0.012(4)
C10 0.031(4) 0.033(4) 0.029(4) -0.001(3) 0.005(3) 0.007(3)
C11 0.029(4) 0.025(4) 0.044(5) -0.005(3) -0.001(3) -0.001(3)
C12 0.049(5) 0.021(4) 0.049(5) -0.001(4) 0.001(4) 0.000(4)
C13 0.054(5) 0.025(4) 0.052(5) -0.013(4) -0.008(4) 0.009(4)
C25 0.036(4) 0.024(4) 0.033(4) 0.003(3) 0.005(3) -0.005(3)
C14 0.043(4) 0.038(5) 0.036(4) -0.008(4) 0.005(3) 0.007(4)
C15 0.033(4) 0.027(4) 0.031(4) -0.006(3) -0.001(3) -0.002(3)
C16 0.037(4) 0.057(6) 0.036(4) 0.011(4) 0.006(4) -0.004(4)
C17 0.052(5) 0.058(6) 0.050(5) 0.019(5) 0.014(4) -0.016(5)
C18 0.035(5) 0.077(7) 0.047(5) -0.002(5) 0.015(4) -0.021(5)
C23 0.048(5) 0.026(4) 0.035(4) -0.009(3) -0.005(4) -0.002(4)
C19 0.025(4) 0.063(6) 0.040(5) -0.008(4) 0.003(3) -0.008(4)
C20 0.028(4) 0.038(4) 0.032(4) -0.010(3) 0.001(3) 0.004(3)
C30 0.030(4) 0.026(4) 0.030(4) 0.000(3) -0.004(3) -0.003(3)
C22 0.049(5) 0.026(4) 0.038(4) -0.009(3) 0.005(4) 0.003(4)
C29 0.026(4) 0.038(4) 0.036(4) 0.001(4) -0.004(3) -0.006(3)
C28 0.027(4) 0.042(5) 0.051(5) 0.006(4) -0.005(3) 0.006(4)
C27 0.030(4) 0.023(4) 0.057(5) 0.005(4) -0.004(4) 0.004(3)
C26 0.029(4) 0.027(4) 0.036(4) 0.002(3) -0.003(3) -0.006(3)
C31 0.056(4) 0.101(6) 0.100(6) 0.000(5) 0.012(4) -0.004(4)
C32 0.017(7) 0.040(10) 0.053(10) -0.001(8) 0.010(7) 0.010(7)
C33 0.040(5) 0.075(7) 0.085(8) -0.005(6) -0.004(5) 0.029(5)
C34 0.078(8) 0.084(8) 0.054(6) -0.012(6) 0.002(6) -0.021(7)
C35 0.10(2) 0.080(17) 0.061(14) -0.029(13) -0.013(13) -0.018(14)
C36 0.086(8) 0.055(6) 0.155(11) 0.008(6) -0.083(7) -0.004(5)
C37 0.135(14) 0.107(12) 0.091(10) -0.009(9) -0.005(10) -0.048(10)
C38 0.088(10) 0.144(15) 0.105(11) 0.018(10) -0.001(9) -0.047(10)
C39 0.071(6) 0.048(5) 0.068(6) 0.026(4) 0.017(5) 0.014(4)
C40 0.066(4) 0.084(4) 0.057(4) -0.005(3) 0.012(3) 0.001(3)
C41 0.066(4) 0.084(4) 0.057(4) -0.005(3) 0.012(3) 0.001(3)
C42 0.066(4) 0.084(4) 0.057(4) -0.005(3) 0.012(3) 0.001(3)
C43 0.086(7) 0.055(6) 0.093(7) 0.021(5) -0.009(6) 0.005(5)
C44 0.026(3) 0.029(3) 0.040(4) 0.014(3) 0.001(3) 0.005(3)
Li1 0.049(8) 0.035(8) 0.028(7) 0.002(6) -0.007(6) -0.005(6)
N1 0.027(3) 0.024(3) 0.028(3) 0.000(3) -0.003(2) -0.001(3)
N2 0.027(3) 0.027(3) 0.026(3) -0.003(2) 0.004(2) -0.005(3)
N3 0.025(3) 0.026(3) 0.031(3) -0.002(3) 0.001(2) 0.000(2)
N4 0.028(3) 0.037(4) 0.026(3) -0.002(3) 0.004(3) -0.008(3)
N5 0.025(3) 0.025(3) 0.028(3) 0.002(3) -0.003(2) -0.003(2)
N6 0.025(3) 0.020(3) 0.026(3) -0.002(2) 0.000(2) -0.001(2)
O1 0.056(4) 0.101(6) 0.100(6) 0.000(5) 0.012(4) -0.004(4)
O2A 0.036(6) 0.046(8) 0.055(12) -0.001(8) 0.017(7) 0.007(5)
O3A 0.066(4) 0.084(4) 0.057(4) -0.005(3) 0.012(3) 0.001(3)
O4A 0.026(3) 0.029(3) 0.040(4) 0.014(3) 0.001(3) 0.005(3)
O5A 0.022(5) 0.032(6) 0.032(6) 0.000(5) -0.003(4) -0.010(5)
O6A 0.086(8) 0.055(6) 0.155(11) 0.008(6) -0.083(7) -0.004(5)
O2B 0.036(6) 0.046(8) 0.055(12) -0.001(8) 0.017(7) 0.007(5)
O3B 0.086(7) 0.055(6) 0.093(7) 0.021(5) -0.009(6) 0.005(5)
O4B 0.026(3) 0.029(3) 0.040(4) 0.014(3) 0.001(3) 0.005(3)
O5B 0.071(6) 0.048(5) 0.068(6) 0.026(4) 0.017(5) 0.014(4)
O6B 0.086(8) 0.055(6) 0.155(11) 0.008(6) -0.083(7) -0.004(5)

loop_
_atom_type_symbol
_atom_type_description
_atom_type_scat_dispersion_real
_atom_type_scat_dispersion_imag
_atom_type_scat_source
C C 0.0033 0.0016 'International Tables Vol C Tables 4.2.6.8 and 6.1.1.4'
H H 0.0000 0.0000 'International Tables Vol C Tables 4.2.6.8 and 6.1.1.4'
Li Li -0.0003 0.0001 'International Tables Vol C Tables 4.2.6.8 and 6.1.1.4'
N N 0.0061 0.0033 'International Tables Vol C Tables 4.2.6.8 and 6.1.1.4'
O O 0.0106 0.0060 'International Tables Vol C Tables 4.2.6.8 and 6.1.1.4'
U U -9.6767 9.6646 'International Tables Vol C Tables 4.2.6.8 and 6.1.1.4'

loop_
_geom_angle_atom_site_label_1
_geom_angle_atom_site_label_2
_geom_angle_atom_site_label_3
_geom_angle
N3 U1 N2 89.5(2)
N3 U1 N6 91.7(2)
N2 U1 N6 88.6(2)
N3 U1 N4 92.9(2)
N2 U1 N4 175.9(2)
N6 U1 N4 88.0(2)
N3 U1 N5 174.76(19)
N2 U1 N5 88.4(2)
N6 U1 N5 93.02(19)
N4 U1 N5 89.5(2)
N3 U1 N1 86.3(2)
N2 U1 N1 90.3(2)
N6 U1 N1 177.75(19)
N4 U1 N1 93.2(2)
N5 U1 N1 88.9(2)
N1 C1 C2 112.7(6)
C3 C2 C1 110.9(6)
C2 C3 C4 109.7(6)
C23 C24 C25 111.2(6)
C3 C4 C5 111.3(7)
N1 C5 C4 114.6(7)
N2 C6 C7 114.1(7)
C6 C7 C8 110.7(7)
C9 C8 C7 109.8(7)
N5 C21 C22 112.2(6)
C8 C9 C10 110.8(7)
N2 C10 C9 112.0(6)
N3 C11 C12 113.7(6)
C13 C12 C11 110.6(7)
C12 C13 C14 110.0(7)
N5 C25 C24 113.5(6)
C13 C14 C15 109.5(7)
N3 C15 C14 112.4(6)
N4 C16 C17 113.4(7)
C18 C17 C16 111.1(8)
C19 C18 C17 109.9(7)
C22 C23 C24 109.5(6)
C18 C19 C20 110.3(7)
N4 C20 C19 113.2(7)
N6 C30 C29 113.8(6)
C23 C22 C21 110.5(7)
C30 C29 C28 111.5(6)
C29 C28 C27 109.8(6)
C26 C27 C28 109.0(6)
N6 C26 C27 113.1(6)
O1 C32 C33 110.1(11)
O2A C33 O2B 26.6(8)
O2A C33 C32 111.4(13)
O2B C33 C32 109.5(13)
O2B C34 O2A 25.1(8)
O2B C34 C35 106.7(13)
O2A C34 C35 94.1(12)
O6B C35 C34 122(2)
O6B C35 O6A 7(4)
C34 C35 O6A 126(2)
O6A C36 O6B 18(4)
O6A C37 C38 107.7(18)
O6A C37 O6B 14(3)
C38 C37 O6B 113.5(18)
O5A C38 C37 108.8(12)
O5A C38 O5B 30.3(6)
C37 C38 O5B 118.3(11)
O5A C39 O5B 42.9(8)
O5B C40 C41 107.4(10)
O3B C41 O3A 31.9(8)
O3B C41 C40 102.9(11)
O3A C41 C40 107.8(10)
O3B C42 O3A 30.8(8)
O3B C42 C43 114.5(11)
O3A C42 C43 96.7(9)
O4A C43 C42 112.6(8)
O4A C43 O4B 36.4(5)
C42 C43 O4B 111.1(8)
O4A C44 O4B 41.7(7)
O4B Li1 O6A 120.4(17)
O4B Li1 O6B 117.0(17)
O6A Li1 O6B 11(2)
O4B Li1 O2A 100.1(8)
O6A Li1 O2A 97.1(13)
O6B Li1 O2A 87.4(13)
O4B Li1 O5B 138.9(9)
O6A Li1 O5B 94.5(17)
O6B Li1 O5B 101.3(18)
O2A Li1 O5B 95.8(8)
O4B Li1 O3A 76.8(7)
O6A Li1 O3A 99.0(13)
O6B Li1 O3A 109.2(13)
O2A Li1 O3A 162.8(11)
O5B Li1 O3A 77.0(8)
O4B Li1 O4A 29.8(4)
O6A Li1 O4A 90.6(16)
O6B Li1 O4A 87.6(16)
O2A Li1 O4A 104.7(8)
O5B Li1 O4A 158.1(9)
O3A Li1 O4A 81.1(7)
O4B Li1 O5A 157.2(8)
O6A Li1 O5A 82.4(16)
O6B Li1 O5A 85.1(16)
O2A Li1 O5A 73.9(7)
O5B Li1 O5A 26.6(5)
O3A Li1 O5A 102.3(8)
O4A Li1 O5A 172.6(8)
O4B Li1 O1 66.9(6)
O6A Li1 O1 170.0(14)
O6B Li1 O1 161.6(13)
O2A Li1 O1 74.2(8)
O5B Li1 O1 81.6(7)
O3A Li1 O1 89.2(7)
O4A Li1 O1 96.4(6)
O5A Li1 O1 90.3(6)
O4B Li1 O3B 89.4(7)
O6A Li1 O3B 78.6(13)
O6B Li1 O3B 89.1(13)
O2A Li1 O3B 170.5(9)
O5B Li1 O3B 76.3(7)
O3A Li1 O3B 20.5(5)
O4A Li1 O3B 83.9(7)
O5A Li1 O3B 97.0(8)
O1 Li1 O3B 109.1(7)
O4B Li1 O2B 86.1(8)
O6A Li1 O2B 98.1(14)
O6B Li1 O2B 87.2(14)
O2A Li1 O2B 15.8(6)
O5B Li1 O2B 111.3(9)
O3A Li1 O2B 160.3(10)
O4A Li1 O2B 89.0(7)
O5A Li1 O2B 89.6(8)
O1 Li1 O2B 75.0(8)
O3B Li1 O2B 172.1(9)
C5 N1 C1 109.1(6)
C5 N1 U1 125.2(4)
C1 N1 U1 125.2(4)
C10 N2 C6 109.0(6)
C10 N2 U1 121.8(5)
C6 N2 U1 127.6(5)
C15 N3 C11 108.8(6)
C15 N3 U1 120.9(5)
C11 N3 U1 129.8(5)
C20 N4 C16 110.7(6)
C20 N4 U1 124.4(5)
C16 N4 U1 122.6(5)
C25 N5 C21 109.5(6)
C25 N5 U1 129.0(5)
C21 N5 U1 121.2(4)
C26 N6 C30 109.7(5)
C26 N6 U1 124.8(4)
C30 N6 U1 124.8(4)
C32 O1 C31 116.7(13)
C32 O1 Li1 113.8(9)
C31 O1 Li1 117.6(11)
O2B O2A C33 77(4)
O2B O2A C34 68(4)
C33 O2A C34 111.0(14)
O2B O2A Li1 103(4)
C33 O2A Li1 123.4(16)
C34 O2A Li1 121.5(14)
O3B O3A C41 65.5(19)
O3B O3A C42 68.3(18)
C41 O3A C42 106.7(11)
O3B O3A Li1 90(2)
C41 O3A Li1 118.6(12)
C42 O3A Li1 115.1(10)
O4B O4A C44 83.5(11)
O4B O4A C43 85.7(10)
C44 O4A C43 105.7(10)
O4B O4A Li1 67.5(8)
C44 O4A Li1 131.3(10)
C43 O4A Li1 109.9(8)
O5B O5A C39 75.5(12)
O5B O5A C38 102.9(15)
C39 O5A C38 107.3(11)
O5B O5A Li1 71.1(11)
C39 O5A Li1 134.1(9)
C38 O5A Li1 110.1(9)
C36 O6A C37 101(3)
C36 O6A C35 91(2)
C37 O6A C35 67.2(18)
C36 O6A Li1 145(4)
C37 O6A Li1 113(2)
C35 O6A Li1 92.2(19)
O2A O2B C33 77(4)
O2A O2B C34 86(4)
C33 O2B C34 117.3(17)
O2A O2B Li1 61(3)
C33 O2B Li1 109.8(13)
C34 O2B Li1 113.4(12)
O3A O3B C41 83(2)
O3A O3B C42 81(2)
C41 O3B C42 119.4(15)
O3A O3B Li1 69(2)
C41 O3B Li1 116.0(11)
C42 O3B Li1 111.2(12)
O4A O4B C44 54.8(9)
O4A O4B C43 57.9(8)
C44 O4B C43 83.6(7)
O4A O4B Li1 82.7(9)
C44 O4B Li1 123.2(9)
C43 O4B Li1 105.5(7)
O5A O5B C39 61.6(10)
O5A O5B C40 126.2(17)
C39 O5B C40 110.4(11)
O5A O5B C38 46.8(11)
C39 O5B C38 80.7(10)
C40 O5B C38 79.9(10)
O5A O5B Li1 82.3(13)
C39 O5B Li1 132.5(12)
C40 O5B Li1 115.8(10)
C38 O5B Li1 96.9(10)
C36 O6B C35 109(3)
C36 O6B C37 95(3)
C35 O6B C37 74(2)
C36 O6B Li1 144(3)
C35 O6B Li1 103(2)
C37 O6B Li1 109(2)

loop_
_geom_bond_atom_site_label_1
_geom_bond_atom_site_label_2
_geom_bond_distance
U1 N3 2.250(6)
U1 N2 2.266(6)
U1 N6 2.270(5)
U1 N4 2.280(6)
U1 N5 2.283(6)
U1 N1 2.292(6)
C1 N1 1.460(9)
C1 C2 1.540(10)
C2 C3 1.493(10)
C3 C4 1.530(10)
C24 C23 1.537(11)
C24 C25 1.539(10)
C4 C5 1.531(11)
C5 N1 1.438(9)
C6 N2 1.453(9)
C6 C7 1.524(11)
C7 C8 1.533(12)
C8 C9 1.528(12)
C21 N5 1.458(9)
C21 C22 1.533(10)
C9 C10 1.531(11)
C10 N2 1.445(9)
C11 N3 1.457(9)
C11 C12 1.530(10)
C12 C13 1.508(12)
C13 C14 1.526(12)
C25 N5 1.453(9)
C14 C15 1.536(11)
C15 N3 1.447(9)
C16 N4 1.443(10)
C16 C17 1.556(11)
C17 C18 1.530(13)
C18 C19 1.504(12)
C23 C22 1.520(11)
C19 C20 1.545(11)
C20 N4 1.430(10)
C30 N6 1.457(9)
C30 C29 1.513(10)
C29 C28 1.514(11)
C28 C27 1.529(10)
C27 C26 1.528(10)
C26 N6 1.440(9)
C31 O1 1.46(3)
C32 O1 1.447(16)
C32 C33 1.51(2)
C33 O2A 1.38(2)
C33 O2B 1.38(2)
C34 O2B 1.39(3)
C34 O2A 1.49(3)
C34 C35 1.70(3)
C35 O6B 1.58(4)
C35 O6A 1.91(5)
C36 O6A 1.25(4)
C36 O6B 1.25(4)
C37 O6A 1.53(5)
C37 C38 1.60(2)
C37 O6B 1.63(6)
C38 O5A 1.411(16)
C38 O5B 1.89(2)
C39 O5A 1.265(13)
C39 O5B 1.391(16)
C40 O5B 1.466(18)
C40 C41 1.666(17)
C41 O3B 1.350(19)
C41 O3A 1.472(19)
C42 O3B 1.422(18)
C42 O3A 1.51(2)
C42 C43 1.686(7)
C43 O4A 1.509(15)
C43 O4B 1.777(14)
C44 O4A 1.300(17)
C44 O4B 1.580(18)
Li1 O4B 1.966(17)
Li1 O6A 2.01(4)
Li1 O6B 2.01(4)
Li1 O2A 2.05(3)
Li1 O5B 2.063(19)
Li1 O3A 2.09(2)
Li1 O4A 2.111(16)
Li1 O5A 2.161(17)
Li1 O1 2.196(15)
Li1 O3B 2.24(2)
Li1 O2B 2.28(2)
O2A O2B 0.634(18)
O3A O3B 0.785(19)
O4A O4B 1.058(13)
O5A O5B 0.978(16)
